data_2224604
loop_
_publ_author_name
'Cao, Zhiqiang'
'Liu, Kai'
'Niu, Meiju'
'Wang, Daqi'

_publ_section_title
;
 Bis(benzo-15-crown-5-\k^5^<i>O</i>)barium
 tetrakis(isothiocyanato-\k<i>N</i>)cobaltate(II)
;
_journal_coeditor_code CV2669
_journal_issue 1
_journal_name_full 'Acta Crystallographica Section E'
_journal_page_first m68
_journal_paper_doi 10.1107/S1600536809053471
_journal_volume 66
_journal_year 2010
_chemical_formula_iupac '[Ba (C14 H20 O5)2] [Co (N C S)4]'
_chemical_formula_moiety 'C28 H40 Ba O10 2+, C4 Co N4 S4 2-'
_chemical_formula_sum 'C32 H40 Ba Co N4 O10 S4'
_chemical_formula_weight 965.19
_chemical_name_systematic
;
Bis(benzo-15-crown-5-\k^5^<i>O</i>)barium
tetrakis(isothiocyanato-\k<i>N</i>)cobaltate(II)
;
_space_group_IT_number 152
_symmetry_cell_setting trigonal
_symmetry_space_group_name_Hall 'P 31 2"'
_symmetry_space_group_name_H-M 'P 31 2 1'
_atom_sites_solution_hydrogens geom
_atom_sites_solution_primary direct
_atom_sites_solution_secondary difmap
_audit_creation_method SHELXL-97
_cell_angle_alpha 90.00
_cell_angle_beta 90.00
_cell_angle_gamma 120.00
_cell_formula_units_Z 3
_cell_length_a 12.5772(13)
_cell_length_b 12.5772(13)
_cell_length_c 23.758(3)
_cell_measurement_reflns_used 2944
_cell_measurement_temperature 298(2)
_cell_measurement_theta_max 18.6525
_cell_measurement_theta_min 2.537
_cell_volume 3254.7(6)
_computing_cell_refinement 'SAINT (Siemens, 1996)'
_computing_data_collection 'SMART (Siemens, 1996)'
_computing_data_reduction 'SAINT (Siemens, 1996)'
_computing_molecular_graphics 'SHELXTL (Sheldrick, 2008)'
_computing_publication_material 'SHELXTL (Sheldrick, 2008)'
_computing_structure_refinement 'SHELXL97 (Sheldrick, 2008)'
_computing_structure_solution 'SHELXS97 (Sheldrick, 2008)'
_diffrn_ambient_temperature 298(2)
_diffrn_measured_fraction_theta_full 0.993
_diffrn_measured_fraction_theta_max 0.993
_diffrn_measurement_device_type 'Bruker SMART CCD area-detector'
_diffrn_measurement_method 'phi and omega scans'
_diffrn_radiation_monochromator graphite
_diffrn_radiation_source 'fine-focus sealed tube'
_diffrn_radiation_type MoK\a
_diffrn_radiation_wavelength 0.71073
_diffrn_reflns_av_R_equivalents 0.0590
_diffrn_reflns_av_sigmaI/netI 0.0630
_diffrn_reflns_limit_h_max 14
_diffrn_reflns_limit_h_min -10
_diffrn_reflns_limit_k_max 14
_diffrn_reflns_limit_k_min -14
_diffrn_reflns_limit_l_max 26
_diffrn_reflns_limit_l_min -28
_diffrn_reflns_number 14488
_diffrn_reflns_theta_full 25.02
_diffrn_reflns_theta_max 25.02
_diffrn_reflns_theta_min 1.87
_exptl_absorpt_coefficient_mu 1.529
_exptl_absorpt_correction_T_max 0.6742
_exptl_absorpt_correction_T_min 0.5594
_exptl_absorpt_correction_type multi-scan
_exptl_absorpt_process_details '(SADABS; Sheldrick, 1996)'
_exptl_crystal_colour blue
_exptl_crystal_density_diffrn 1.477
_exptl_crystal_density_method 'not measured'
_exptl_crystal_description block
_exptl_crystal_F_000 1461
_exptl_crystal_size_max 0.43
_exptl_crystal_size_mid 0.40
_exptl_crystal_size_min 0.28
_refine_diff_density_max 1.680
_refine_diff_density_min -1.384
_refine_ls_abs_structure_details 'Flack (1983), 1623 Friedel pairs'
_refine_ls_abs_structure_Flack -0.01(12)
_refine_ls_extinction_method none
_refine_ls_goodness_of_fit_ref 1.000
_refine_ls_hydrogen_treatment constr
_refine_ls_matrix_type full
_refine_ls_number_parameters 236
_refine_ls_number_reflns 3786
_refine_ls_number_restraints 1
_refine_ls_restrained_S_all 2.363
_refine_ls_R_factor_all 0.0946
_refine_ls_R_factor_gt 0.068
_refine_ls_shift/su_max 0.001
_refine_ls_shift/su_mean 0.000
_refine_ls_structure_factor_coef Fsqd
_refine_ls_weighting_details 'calc w=1/[\s^2^(Fo^2^)+(0.1148P)^2^] where P=(Fo^2^+2Fc^2^)/3'
_refine_ls_weighting_scheme calc
_refine_ls_wR_factor_gt 0.1831
_refine_ls_wR_factor_ref 0.1960
_reflns_number_gt 2749
_reflns_number_total 3786
_reflns_threshold_expression I>2sigma(I)
_cod_data_source_file cv2669.cif
_cod_data_source_block I
_cod_depositor_comments
;
The following automatic conversions were performed:
'_symmetry_cell_setting' value 'Trigonal' changed to 'trigonal' according
to '/home/saulius/struct/CIF-dictionaries/cif_core.dic' dictionary named
'cif_core.dic' version 2.4.1 from 2010-06-29.

Automatic conversion script
Id: cif_fix_enum 1527 2010-12-29 10:47:43Z saulius 

The following automatic conversions were performed:

'_symmetry_cell_setting' value 'Trigonal' changed to 'trigonal'
according to /home/saulius/struct/CIF-dictionaries/cif_core.dic
dictionary named 'cif_core.dic' version 2.4.1 from 2010-06-29.

Automatic conversion script
Id: cif_fix_values 1715 2011-07-08 13:25:40Z adriana 
;
_cod_database_code 2224604
_cod_database_fobs_code 2224604

loop_
_symmetry_equiv_pos_as_xyz
'x, y, z'
'-y, x-y, z+1/3'
'-x+y, -x, z+2/3'
'y, x, -z'
'x-y, -y, -z+2/3'
'-x, -x+y, -z+1/3'

loop_
_atom_site_type_symbol
_atom_site_label
_atom_site_fract_x
_atom_site_fract_y
_atom_site_fract_z
_atom_site_U_iso_or_equiv
_atom_site_adp_type
_atom_site_calc_flag
_atom_site_refinement_flags
_atom_site_occupancy
_atom_site_disorder_assembly
_atom_site_disorder_group
Ba Ba1 0.0000 0.58989(14) 0.6667 0.0538(6) Uani d S 1 . .
Co Co1 0.5798(5) 1.0000 0.8333 0.1076(17) Uani d S 1 . .
N N1 0.553(2) 1.113(2) 0.7970(9) 0.069(6) Uani d . 1 . .
N N2 0.615(3) 0.900(3) 0.7820(13) 0.119(9) Uani d . 1 . .
O O1 -0.0086(19) 0.409(2) 0.7422(9) 0.087(6) Uani d . 1 . .
O O2 0.1988(19) 0.561(2) 0.6987(9) 0.097(7) Uani d . 1 . .
O O3 0.222(2) 0.794(2) 0.6989(9) 0.102(6) Uani d . 1 . .
O O4 0.002(2) 0.773(2) 0.7356(9) 0.096(6) Uani d . 1 . .
O O5 -0.130(2) 0.530(2) 0.7666(9) 0.111(7) Uani d . 1 . .
S S1 0.5021(12) 1.3067(13) 0.7753(4) 0.127(4) Uani d D 1 . .
S S2 0.6535(14) 0.7424(14) 0.7203(5) 0.147(5) Uani d . 1 . .
C C1 0.068(3) 0.364(3) 0.7324(14) 0.094(9) Uani d . 1 . .
C C2 0.028(4) 0.241(4) 0.7438(16) 0.118(13) Uani d . 1 . .
H H2 -0.0487 0.1890 0.7594 0.141 Uiso calc R 1 . .
C C3 0.110(5) 0.201(4) 0.7304(16) 0.126(14) Uani d . 1 . .
H H3 0.0906 0.1213 0.7385 0.151 Uiso calc R 1 . .
C C4 0.218(4) 0.281(4) 0.7053(15) 0.108(11) Uani d . 1 . .
H H4 0.2689 0.2499 0.6954 0.129 Uiso calc R 1 . .
C C5 0.260(4) 0.403(4) 0.6928(14) 0.111(12) Uani d . 1 . .
H H5 0.3340 0.4523 0.6743 0.133 Uiso calc R 1 . .
C C6 0.182(3) 0.445(4) 0.7105(13) 0.090(9) Uani d . 1 . .
C C7 0.300(4) 0.651(4) 0.7258(19) 0.124(13) Uani d . 1 . .
H H7A 0.3695 0.6377 0.7202 0.149 Uiso calc R 1 . .
H H7B 0.2846 0.6482 0.7659 0.149 Uiso calc R 1 . .
C C8 0.329(4) 0.774(4) 0.7017(17) 0.131(13) Uani d . 1 . .
H H8A 0.3927 0.8380 0.7245 0.157 Uiso calc R 1 . .
H H8B 0.3617 0.7808 0.6640 0.157 Uiso calc R 1 . .
C C9 0.228(4) 0.877(4) 0.7402(16) 0.119(13) Uani d . 1 . .
H H9A 0.3014 0.9570 0.7355 0.143 Uiso calc R 1 . .
H H9B 0.2281 0.8470 0.7777 0.143 Uiso calc R 1 . .
C C10 0.113(4) 0.884(4) 0.7295(17) 0.121(13) Uani d . 1 . .
H H10A 0.1125 0.9438 0.7553 0.145 Uiso calc R 1 . .
H H10B 0.1171 0.9148 0.6916 0.145 Uiso calc R 1 . .
C C11 -0.059(4) 0.743(3) 0.7883(14) 0.106(11) Uani d . 1 . .
H H11A -0.0932 0.7958 0.7956 0.128 Uiso calc R 1 . .
H H11B -0.0013 0.7552 0.8182 0.128 Uiso calc R 1 . .
C C12 -0.160(3) 0.610(4) 0.7861(14) 0.101(11) Uani d . 1 . .
H H12A -0.1920 0.5849 0.8239 0.121 Uiso calc R 1 . .
H H12B -0.2261 0.6048 0.7631 0.121 Uiso calc R 1 . .
C C13 -0.126(3) 0.453(4) 0.8075(13) 0.102(10) Uani d . 1 . .
H H13A -0.2086 0.3862 0.8149 0.122 Uiso calc R 1 . .
H H13B -0.0935 0.4983 0.8422 0.122 Uiso calc R 1 . .
C C14 -0.047(5) 0.401(4) 0.7888(16) 0.128(14) Uani d . 1 . .
H H14A 0.0241 0.4360 0.8134 0.154 Uiso calc R 1 . .
H H14B -0.0929 0.3136 0.7974 0.154 Uiso calc R 1 . .
C C15 0.529(3) 1.183(2) 0.7886(11) 0.098(11) Uani d D 1 . .
C C16 0.639(3) 0.835(3) 0.7554(14) 0.094(9) Uani d . 1 . .

loop_
_atom_site_aniso_label
_atom_site_aniso_U_11
_atom_site_aniso_U_22
_atom_site_aniso_U_33
_atom_site_aniso_U_12
_atom_site_aniso_U_13
_atom_site_aniso_U_23
Ba1 0.0643(13) 0.0576(9) 0.0417(9) 0.0321(6) -0.0018(10) -0.0009(5)
Co1 0.101(3) 0.091(4) 0.128(5) 0.045(2) -0.003(2) -0.007(4)
N1 0.088(16) 0.076(14) 0.078(14) 0.067(13) -0.009(11) -0.004(11)
N2 0.13(2) 0.12(2) 0.11(2) 0.06(2) 0.010(17) -0.002(18)
O1 0.094(14) 0.119(17) 0.072(12) 0.070(14) 0.009(11) 0.025(12)
O2 0.081(14) 0.130(19) 0.082(14) 0.053(14) -0.005(11) 0.012(13)
O3 0.104(15) 0.099(16) 0.094(14) 0.044(14) -0.009(12) -0.020(13)
O4 0.116(18) 0.092(15) 0.087(14) 0.059(15) 0.003(13) -0.021(11)
O5 0.133(19) 0.126(18) 0.083(13) 0.070(17) 0.038(14) 0.007(14)
S1 0.159(9) 0.182(11) 0.091(5) 0.123(8) 0.024(6) 0.023(7)
S2 0.170(11) 0.177(12) 0.150(9) 0.129(10) 0.032(9) 0.023(9)
C1 0.12(3) 0.11(3) 0.08(2) 0.08(2) -0.021(19) -0.01(2)
C2 0.14(3) 0.13(4) 0.10(3) 0.08(3) -0.03(2) 0.00(2)
C3 0.15(4) 0.14(4) 0.10(3) 0.08(4) -0.03(3) -0.01(3)
C4 0.14(3) 0.14(3) 0.10(2) 0.11(3) -0.02(2) -0.02(2)
C5 0.13(3) 0.14(3) 0.10(2) 0.09(3) -0.03(2) -0.01(2)
C6 0.11(3) 0.13(3) 0.081(18) 0.09(3) -0.009(18) -0.004(19)
C7 0.12(3) 0.13(3) 0.12(3) 0.06(3) -0.01(3) 0.00(3)
C8 0.11(3) 0.13(3) 0.11(3) 0.03(3) -0.01(2) -0.01(3)
C9 0.12(3) 0.11(3) 0.11(3) 0.04(2) 0.00(2) -0.01(2)
C10 0.14(4) 0.10(3) 0.12(3) 0.05(2) -0.01(2) -0.03(2)
C11 0.13(3) 0.13(3) 0.09(2) 0.09(3) 0.01(2) -0.010(19)
C12 0.12(3) 0.13(3) 0.09(2) 0.09(3) 0.035(19) 0.01(2)
C13 0.11(2) 0.14(3) 0.061(17) 0.06(2) 0.019(17) 0.02(2)
C14 0.16(4) 0.13(3) 0.09(3) 0.07(3) 0.00(3) 0.01(3)
C15 0.062(17) 0.15(3) 0.056(16) 0.031(19) 0.008(14) -0.024(19)
C16 0.10(2) 0.11(2) 0.10(2) 0.063(19) 0.011(18) 0.018(18)

loop_
_atom_type_symbol
_atom_type_description
_atom_type_scat_dispersion_real
_atom_type_scat_dispersion_imag
_atom_type_scat_source
C C 0.0033 0.0016 'International Tables Vol C Tables 4.2.6.8 and 6.1.1.4'
H H 0.0000 0.0000 'International Tables Vol C Tables 4.2.6.8 and 6.1.1.4'
O O 0.0106 0.0060 'International Tables Vol C Tables 4.2.6.8 and 6.1.1.4'
N N 0.0061 0.0033 'International Tables Vol C Tables 4.2.6.8 and 6.1.1.4'
S S 0.1246 0.1234 'International Tables Vol C Tables 4.2.6.8 and 6.1.1.4'
Co Co 0.3494 0.9721 'International Tables Vol C Tables 4.2.6.8 and 6.1.1.4'
Ba Ba -0.3244 2.2819 'International Tables Vol C Tables 4.2.6.8 and 6.1.1.4'

loop_
_geom_angle_atom_site_label_1
_geom_angle_atom_site_label_2
_geom_angle_atom_site_label_3
_geom_angle_site_symmetry_1
_geom_angle_site_symmetry_3
_geom_angle
_geom_angle_publ_flag
O5 Ba1 O5 . 6_556 177.1(11) ?
O5 Ba1 O3 . . 101.4(7) ?
O5 Ba1 O3 6_556 . 77.3(7) ?
O5 Ba1 O3 . 6_556 77.3(7) ?
O5 Ba1 O3 6_556 6_556 101.4(7) ?
O3 Ba1 O3 . 6_556 130.4(10) ?
O5 Ba1 O2 . . 100.2(7) ?
O5 Ba1 O2 6_556 . 81.5(7) ?
O3 Ba1 O2 . . 59.9(8) ?
O3 Ba1 O2 6_556 . 169.6(7) ?
O5 Ba1 O2 . 6_556 81.5(7) ?
O5 Ba1 O2 6_556 6_556 100.2(7) ?
O3 Ba1 O2 . 6_556 169.6(7) ?
O3 Ba1 O2 6_556 6_556 59.9(8) ?
O2 Ba1 O2 . 6_556 109.9(11) ?
O5 Ba1 O4 . . 59.0(7) ?
O5 Ba1 O4 6_556 . 118.2(8) ?
O3 Ba1 O4 . . 59.4(7) ?
O3 Ba1 O4 6_556 . 80.0(7) ?
O2 Ba1 O4 . . 107.6(7) ?
O2 Ba1 O4 6_556 . 129.2(7) ?
O5 Ba1 O4 . 6_556 118.2(8) ?
O5 Ba1 O4 6_556 6_556 59.0(7) ?
O3 Ba1 O4 . 6_556 80.0(7) ?
O3 Ba1 O4 6_556 6_556 59.4(7) ?
O2 Ba1 O4 . 6_556 129.2(7) ?
O2 Ba1 O4 6_556 6_556 107.6(7) ?
O4 Ba1 O4 . 6_556 71.1(9) ?
O5 Ba1 O1 . . 57.6(7) ?
O5 Ba1 O1 6_556 . 125.1(7) ?
O3 Ba1 O1 . . 100.5(6) ?
O3 Ba1 O1 6_556 . 118.0(6) ?
O2 Ba1 O1 . . 53.7(6) ?
O2 Ba1 O1 6_556 . 72.4(7) ?
O4 Ba1 O1 . . 105.6(6) ?
O4 Ba1 O1 6_556 . 175.9(7) ?
O5 Ba1 O1 . 6_556 125.1(7) ?
O5 Ba1 O1 6_556 6_556 57.6(7) ?
O3 Ba1 O1 . 6_556 118.0(6) ?
O3 Ba1 O1 6_556 6_556 100.5(6) ?
O2 Ba1 O1 . 6_556 72.4(7) ?
O2 Ba1 O1 6_556 6_556 53.7(6) ?
O4 Ba1 O1 . 6_556 175.9(7) ?
O4 Ba1 O1 6_556 6_556 105.6(6) ?
O1 Ba1 O1 . 6_556 77.9(9) ?
N1 Co1 N1 . 5_676 110.4(15) ?
N1 Co1 N2 . . 113.2(12) ?
N1 Co1 N2 5_676 . 103.5(11) ?
N1 Co1 N2 . 5_676 103.5(11) ?
N1 Co1 N2 5_676 5_676 113.2(12) ?
N2 Co1 N2 . 5_676 113.2(19) ?
C15 N1 Co1 . . 162(3) ?
C16 N2 Co1 . . 173(3) ?
C14 O1 C1 . . 118(3) ?
C14 O1 Ba1 . . 120(3) ?
C1 O1 Ba1 . . 118.2(19) ?
C7 O2 C6 . . 111(3) ?
C7 O2 Ba1 . . 123(2) ?
C6 O2 Ba1 . . 120.6(19) ?
C9 O3 C8 . . 112(3) ?
C9 O3 Ba1 . . 122(2) ?
C8 O3 Ba1 . . 115(2) ?
C10 O4 C11 . . 119(3) ?
C10 O4 Ba1 . . 110.8(19) ?
C11 O4 Ba1 . . 120.9(19) ?
C12 O5 C13 . . 114(2) ?
C12 O5 Ba1 . . 117(2) ?
C13 O5 Ba1 . . 124(2) ?
O1 C1 C6 . . 117(3) ?
O1 C1 C2 . . 120(4) ?
C6 C1 C2 . . 124(3) ?
C3 C2 C1 . . 116(4) ?
C3 C2 H2 . . 122.0 ?
C1 C2 H2 . . 122.0 ?
C4 C3 C2 . . 119(4) ?
C4 C3 H3 . . 120.5 ?
C2 C3 H3 . . 120.5 ?
C3 C4 C5 . . 127(4) ?
C3 C4 H4 . . 116.7 ?
C5 C4 H4 . . 116.7 ?
C4 C5 C6 . . 114(4) ?
C4 C5 H5 . . 123.0 ?
C6 C5 H5 . . 123.0 ?
C1 C6 O2 . . 114(3) ?
C1 C6 C5 . . 120(3) ?
O2 C6 C5 . . 125(4) ?
O2 C7 C8 . . 108(3) ?
O2 C7 H7A . . 110.1 ?
C8 C7 H7A . . 110.1 ?
O2 C7 H7B . . 110.1 ?
C8 C7 H7B . . 110.1 ?
H7A C7 H7B . . 108.4 ?
O3 C8 C7 . . 115(3) ?
O3 C8 H8A . . 108.6 ?
C7 C8 H8A . . 108.6 ?
O3 C8 H8B . . 108.6 ?
C7 C8 H8B . . 108.6 ?
H8A C8 H8B . . 107.6 ?
O3 C9 C10 . . 103(3) ?
O3 C9 H9A . . 111.1 ?
C10 C9 H9A . . 111.1 ?
O3 C9 H9B . . 111.1 ?
C10 C9 H9B . . 111.1 ?
H9A C9 H9B . . 109.1 ?
O4 C10 C9 . . 115(3) ?
O4 C10 H10A . . 108.4 ?
C9 C10 H10A . . 108.4 ?
O4 C10 H10B . . 108.4 ?
C9 C10 H10B . . 108.4 ?
H10A C10 H10B . . 107.5 ?
O4 C11 C12 . . 108(3) ?
O4 C11 H11A . . 110.1 ?
C12 C11 H11A . . 110.1 ?
O4 C11 H11B . . 110.1 ?
C12 C11 H11B . . 110.1 ?
H11A C11 H11B . . 108.4 ?
O5 C12 C11 . . 117(3) ?
O5 C12 H12A . . 108.1 ?
C11 C12 H12A . . 108.1 ?
O5 C12 H12B . . 108.1 ?
C11 C12 H12B . . 108.1 ?
H12A C12 H12B . . 107.3 ?
O5 C13 C14 . . 111(3) ?
O5 C13 H13A . . 109.4 ?
C14 C13 H13A . . 109.4 ?
O5 C13 H13B . . 109.4 ?
C14 C13 H13B . . 109.4 ?
H13A C13 H13B . . 108.0 ?
O1 C14 C13 . . 124(4) ?
O1 C14 H14A . . 106.2 ?
C13 C14 H14A . . 106.2 ?
O1 C14 H14B . . 106.2 ?
C13 C14 H14B . . 106.2 ?
H14A C14 H14B . . 106.4 ?
N1 C15 S1 . . 176(3) ?
N2 C16 S2 . . 173(3) ?

loop_
_geom_bond_atom_site_label_1
_geom_bond_atom_site_label_2
_geom_bond_site_symmetry_2
_geom_bond_distance
_geom_bond_publ_flag
Ba1 O5 . 2.766(19) ?
Ba1 O5 6_556 2.766(19) ?
Ba1 O3 . 2.79(2) ?
Ba1 O3 6_556 2.79(2) ?
Ba1 O2 . 2.81(2) ?
Ba1 O2 6_556 2.81(2) ?
Ba1 O4 . 2.816(18) ?
Ba1 O4 6_556 2.816(18) ?
Ba1 O1 . 2.859(19) ?
Ba1 O1 6_556 2.859(19) ?
Co1 N1 . 1.834(19) ?
Co1 N1 5_676 1.83(2) ?
Co1 N2 . 1.95(3) ?
Co1 N2 5_676 1.95(3) ?
N1 C15 . 1.07(3) ?
N2 C16 . 1.19(4) ?
O1 C14 . 1.19(4) ?
O1 C1 . 1.36(4) ?
O2 C7 . 1.37(4) ?
O2 C6 . 1.39(4) ?
O3 C9 . 1.41(4) ?
O3 C8 . 1.49(5) ?
O4 C10 . 1.40(5) ?
O4 C11 . 1.42(4) ?
O5 C12 . 1.32(4) ?
O5 C13 . 1.40(4) ?
S1 C15 . 1.79(2) ?
S2 C16 . 1.51(4) ?
C1 C6 . 1.38(5) ?
C1 C2 . 1.39(5) ?
C2 C3 . 1.39(6) ?
C2 H2 . 0.9300 ?
C3 C4 . 1.36(5) ?
C3 H3 . 0.9300 ?
C4 C5 . 1.38(5) ?
C4 H4 . 0.9300 ?
C5 C6 . 1.40(4) ?
C5 H5 . 0.9300 ?
C7 C8 . 1.51(6) ?
C7 H7A . 0.9700 ?
C7 H7B . 0.9700 ?
C8 H8A . 0.9700 ?
C8 H8B . 0.9700 ?
C9 C10 . 1.52(5) ?
C9 H9A . 0.9700 ?
C9 H9B . 0.9700 ?
C10 H10A . 0.9700 ?
C10 H10B . 0.9700 ?
C11 C12 . 1.52(5) ?
C11 H11A . 0.9700 ?
C11 H11B . 0.9700 ?
C12 H12A . 0.9700 ?
C12 H12B . 0.9700 ?
C13 C14 . 1.51(5) ?
C13 H13A . 0.9700 ?
C13 H13B . 0.9700 ?
C14 H14A . 0.9700 ?
C14 H14B . 0.9700 ?

loop_
_geom_hbond_atom_site_label_D
_geom_hbond_atom_site_label_H
_geom_hbond_atom_site_label_A
_geom_hbond_site_symmetry_A
_geom_hbond_distance_DH
_geom_hbond_distance_HA
_geom_hbond_distance_DA
_geom_hbond_angle_DHA
_geom_hbond_publ_flag
C12 H12B S2 1_455 0.97 2.99 3.83(4) 144.9 n
C8 H8B S1 6_656 0.97 2.97 3.93(4) 170.4 n

loop_
_geom_torsion_atom_site_label_1
_geom_torsion_atom_site_label_2
_geom_torsion_atom_site_label_3
_geom_torsion_atom_site_label_4
_geom_torsion_site_symmetry_1
_geom_torsion_site_symmetry_2
_geom_torsion_site_symmetry_3
_geom_torsion_site_symmetry_4
_geom_torsion
_geom_torsion_publ_flag
N1 Co1 N1 C15 5_676 . . . 55(8) ?
N2 Co1 N1 C15 . . . . 171(8) ?
N2 Co1 N1 C15 5_676 . . . -66(9) ?
N1 Co1 N2 C16 . . . . 17E1(3) ?
N1 Co1 N2 C16 5_676 . . . -7E1(3) ?
N2 Co1 N2 C16 5_676 . . . 6E1(3) ?
O5 Ba1 O1 C14 . . . . -13(3) ?
O5 Ba1 O1 C14 6_556 . . . 166(3) ?
O3 Ba1 O1 C14 . . . . 84(3) ?
O3 Ba1 O1 C14 6_556 . . . -64(3) ?
O2 Ba1 O1 C14 . . . . 123(3) ?
O2 Ba1 O1 C14 6_556 . . . -104(3) ?
O4 Ba1 O1 C14 . . . . 23(3) ?
O4 Ba1 O1 C14 6_556 . . . -13(12) ?
O1 Ba1 O1 C14 6_556 . . . -160(4) ?
O5 Ba1 O1 C1 . . . . -170(2) ?
O5 Ba1 O1 C1 6_556 . . . 8(3) ?
O3 Ba1 O1 C1 . . . . -74(2) ?
O3 Ba1 O1 C1 6_556 . . . 139(2) ?
O2 Ba1 O1 C1 . . . . -34(2) ?
O2 Ba1 O1 C1 6_556 . . . 99(2) ?
O4 Ba1 O1 C1 . . . . -134(2) ?
O4 Ba1 O1 C1 6_556 . . . -170(9) ?
O1 Ba1 O1 C1 6_556 . . . 43(2) ?
O5 Ba1 O2 C7 . . . . -83(3) ?
O5 Ba1 O2 C7 6_556 . . . 94(3) ?
O3 Ba1 O2 C7 . . . . 14(3) ?
O3 Ba1 O2 C7 6_556 . . . -159(4) ?
O2 Ba1 O2 C7 6_556 . . . -168(3) ?
O4 Ba1 O2 C7 . . . . -23(3) ?
O4 Ba1 O2 C7 6_556 . . . 57(3) ?
O1 Ba1 O2 C7 . . . . -119(3) ?
O1 Ba1 O2 C7 6_556 . . . 153(3) ?
O5 Ba1 O2 C6 . . . . 69(2) ?
O5 Ba1 O2 C6 6_556 . . . -114(2) ?
O3 Ba1 O2 C6 . . . . 166(2) ?
O3 Ba1 O2 C6 6_556 . . . -7(5) ?
O2 Ba1 O2 C6 6_556 . . . -15.7(18) ?
O4 Ba1 O2 C6 . . . . 129(2) ?
O4 Ba1 O2 C6 6_556 . . . -151.0(19) ?
O1 Ba1 O2 C6 . . . . 32.7(19) ?
O1 Ba1 O2 C6 6_556 . . . -55(2) ?
O5 Ba1 O3 C9 . . . . -33(3) ?
O5 Ba1 O3 C9 6_556 . . . 144(3) ?
O3 Ba1 O3 C9 6_556 . . . 50(2) ?
O2 Ba1 O3 C9 . . . . -128(3) ?
O2 Ba1 O3 C9 6_556 . . . -138(4) ?
O4 Ba1 O3 C9 . . . . 10(2) ?
O4 Ba1 O3 C9 6_556 . . . 84(3) ?
O1 Ba1 O3 C9 . . . . -92(2) ?
O1 Ba1 O3 C9 6_556 . . . -173(2) ?
O5 Ba1 O3 C8 . . . . 109(2) ?
O5 Ba1 O3 C8 6_556 . . . -73(2) ?
O3 Ba1 O3 C8 6_556 . . . -168(2) ?
O2 Ba1 O3 C8 . . . . 14(2) ?
O2 Ba1 O3 C8 6_556 . . . 4(5) ?
O4 Ba1 O3 C8 . . . . 153(2) ?
O4 Ba1 O3 C8 6_556 . . . -134(2) ?
O1 Ba1 O3 C8 . . . . 51(2) ?
O1 Ba1 O3 C8 6_556 . . . -31(2) ?
O5 Ba1 O4 C10 . . . . 151(2) ?
O5 Ba1 O4 C10 6_556 . . . -31(2) ?
O3 Ba1 O4 C10 . . . . 22(2) ?
O3 Ba1 O4 C10 6_556 . . . -128(2) ?
O2 Ba1 O4 C10 . . . . 59(2) ?
O2 Ba1 O4 C10 6_556 . . . -165(2) ?
O4 Ba1 O4 C10 6_556 . . . -67(2) ?
O1 Ba1 O4 C10 . . . . 115(2) ?
O1 Ba1 O4 C10 6_556 . . . -31(11) ?
O5 Ba1 O4 C11 . . . . 4(2) ?
O5 Ba1 O4 C11 6_556 . . . -178(2) ?
O3 Ba1 O4 C11 . . . . -125(3) ?
O3 Ba1 O4 C11 6_556 . . . 85(2) ?
O2 Ba1 O4 C11 . . . . -88(2) ?
O2 Ba1 O4 C11 6_556 . . . 48(3) ?
O4 Ba1 O4 C11 6_556 . . . 146(3) ?
O1 Ba1 O4 C11 . . . . -32(2) ?
O1 Ba1 O4 C11 6_556 . . . -178(9) ?
O5 Ba1 O5 C12 6_556 . . . 2(2) ?
O3 Ba1 O5 C12 . . . . 66(2) ?
O3 Ba1 O5 C12 6_556 . . . -63(2) ?
O2 Ba1 O5 C12 . . . . 127(2) ?
O2 Ba1 O5 C12 6_556 . . . -124(3) ?
O4 Ba1 O5 C12 . . . . 23(2) ?
O4 Ba1 O5 C12 6_556 . . . -18(3) ?
O1 Ba1 O5 C12 . . . . 162(3) ?
O1 Ba1 O5 C12 6_556 . . . -157(2) ?
O5 Ba1 O5 C13 6_556 . . . -152(3) ?
O3 Ba1 O5 C13 . . . . -88(3) ?
O3 Ba1 O5 C13 6_556 . . . 143(3) ?
O2 Ba1 O5 C13 . . . . -27(3) ?
O2 Ba1 O5 C13 6_556 . . . 82(3) ?
O4 Ba1 O5 C13 . . . . -131(3) ?
O4 Ba1 O5 C13 6_556 . . . -173(2) ?
O1 Ba1 O5 C13 . . . . 7(2) ?
O1 Ba1 O5 C13 6_556 . . . 49(3) ?
C14 O1 C1 C6 . . . . -123(4) ?
Ba1 O1 C1 C6 . . . . 35(4) ?
C14 O1 C1 C2 . . . . 58(5) ?
Ba1 O1 C1 C2 . . . . -144(3) ?
O1 C1 C2 C3 . . . . 177(3) ?
C6 C1 C2 C3 . . . . -2(5) ?
C1 C2 C3 C4 . . . . -3(5) ?
C2 C3 C4 C5 . . . . 3(6) ?
C3 C4 C5 C6 . . . . 2(5) ?
O1 C1 C6 O2 . . . . -3(4) ?
C2 C1 C6 O2 . . . . 176(3) ?
O1 C1 C6 C5 . . . . -172(3) ?
C2 C1 C6 C5 . . . . 7(5) ?
C7 O2 C6 C1 . . . . 124(3) ?
Ba1 O2 C6 C1 . . . . -31(3) ?
C7 O2 C6 C5 . . . . -67(4) ?
Ba1 O2 C6 C5 . . . . 137(3) ?
C4 C5 C6 C1 . . . . -7(5) ?
C4 C5 C6 O2 . . . . -174(3) ?
C6 O2 C7 C8 . . . . 168(3) ?
Ba1 O2 C7 C8 . . . . -37(4) ?
C9 O3 C8 C7 . . . . 106(4) ?
Ba1 O3 C8 C7 . . . . -40(4) ?
O2 C7 C8 O3 . . . . 50(5) ?
C8 O3 C9 C10 . . . . 180(3) ?
Ba1 O3 C9 C10 . . . . -37(4) ?
C11 O4 C10 C9 . . . . 92(4) ?
Ba1 O4 C10 C9 . . . . -55(4) ?
O3 C9 C10 O4 . . . . 61(4) ?
C10 O4 C11 C12 . . . . -169(3) ?
Ba1 O4 C11 C12 . . . . -25(4) ?
C13 O5 C12 C11 . . . . 109(3) ?
Ba1 O5 C12 C11 . . . . -48(4) ?
O4 C11 C12 O5 . . . . 48(5) ?
C12 O5 C13 C14 . . . . -158(3) ?
Ba1 O5 C13 C14 . . . . -3(4) ?
C1 O1 C14 C13 . . . . 176(4) ?
Ba1 O1 C14 C13 . . . . 19(6) ?
O5 C13 C14 O1 . . . . -11(6) ?
Co1 N1 C15 S1 . . . . 10E1(4) ?
Co1 N2 C16 S2 . . . . 11E1(3) ?
